data_7211119
loop_
_publ_author_name
'Rees, Gregory J.'
'Day, Stephen P.'
'Lari, Alberth'
'Howes, Andrew P.'
'Iuga, Dinu'
'Pitak, Mateusz B.'
'Coles, Simon J.'
'Threlfall, Terry L.'
'Light, Mark E.'
'Smith, Mark E.'
'Quigley, David'
'Wallis, John D.'
'Hanna, John V.'

_publ_section_title
;
 A multinuclear solid state NMR, density functional theory and X-Ray
 diffraction study of hydrogen bonding in Group I hydrogen dibenzoates
;
_journal_issue 43
_journal_name_full CrystEngComm
_journal_page_first 8823
_journal_paper_doi 10.1039/c3ce41258j
_journal_volume 15
_journal_year 2013
_chemical_formula_sum 'C14 H11 Cs O4'
_chemical_formula_weight 376.14
_chemical_name_systematic
; 
cesium hemibenzoate orthorhombic phase
;
_space_group_IT_number 60
_symmetry_cell_setting orthorhombic
_symmetry_space_group_name_Hall '-P 2n 2ab'
_symmetry_space_group_name_H-M 'P b c n'
_atom_sites_solution_hydrogens mixed
_atom_sites_solution_primary direct
_atom_sites_solution_secondary difmap
_audit_creation_method SHELXL-97
_cell_angle_alpha 90.00
_cell_angle_beta 90.00
_cell_angle_gamma 90.00
_cell_formula_units_Z 4
_cell_length_a 28.3393(19)
_cell_length_b 7.0215(3)
_cell_length_c 6.9066(4)
_cell_measurement_reflns_used 3550
_cell_measurement_temperature 150(2)
_cell_measurement_theta_max 29.0716
_cell_measurement_theta_min 2.8675
_cell_volume 1374.31(14)
_computing_cell_refinement
;
CrysAlisPro, Oxford Diffraction Ltd.,
Version 1.171.34.44 (release 25-10-2010 CrysAlis171 .NET)
(compiled Oct 25 2010,18:11:34)
;
_computing_data_collection
;
CrysAlisPro, Oxford Diffraction Ltd.,
Version 1.171.34.44 (release 25-10-2010 CrysAlis171 .NET)
(compiled Oct 25 2010,18:11:34)
;
_computing_data_reduction
;
CrysAlisPro, Oxford Diffraction Ltd.,
Version 1.171.34.44 (release 25-10-2010 CrysAlis171 .NET)
(compiled Oct 25 2010,18:11:34)
;
_computing_structure_refinement 'SHELXL-97 (Sheldrick, 1997)'
_computing_structure_solution 'SHELXS-97 (Sheldrick, 1990)'
_diffrn_ambient_temperature 150(2)
_diffrn_detector_area_resol_mean 15.9832
_diffrn_measured_fraction_theta_full 0.989
_diffrn_measured_fraction_theta_max 0.898
_diffrn_measurement_device_type 'Xcalibur, Sapphire3'
_diffrn_measurement_method '\w scans'
_diffrn_radiation_monochromator graphite
_diffrn_radiation_source 'Enhance (Mo) X-ray Source'
_diffrn_radiation_type 'Mo K\a'
_diffrn_radiation_wavelength 0.71073
_diffrn_reflns_av_R_equivalents 0.0306
_diffrn_reflns_av_sigmaI/netI 0.0290
_diffrn_reflns_limit_h_max 38
_diffrn_reflns_limit_h_min -37
_diffrn_reflns_limit_k_max 9
_diffrn_reflns_limit_k_min -8
_diffrn_reflns_limit_l_max 5
_diffrn_reflns_limit_l_min -9
_diffrn_reflns_number 7535
_diffrn_reflns_theta_full 27.50
_diffrn_reflns_theta_max 29.13
_diffrn_reflns_theta_min 2.88
_exptl_absorpt_coefficient_mu 2.700
_exptl_absorpt_correction_T_max 0.737
_exptl_absorpt_correction_T_min 0.475
_exptl_absorpt_correction_type analytical
_exptl_absorpt_process_details
;
CrysAlisPro, Oxford Diffraction Ltd.,
Version 1.171.34.44 (release 25-10-2010 CrysAlis171 .NET)
(compiled Oct 25 2010,18:11:34)
Analytical numeric absorption correction using a multifaceted crystal
            model based on expressions derived by R.C. Clark & J.S. Reid.
(Clark, R. C. & Reid, J. S. (1995). Acta Cryst. A51, 887-897)
;
_exptl_crystal_colour colourless
_exptl_crystal_density_diffrn 1.818
_exptl_crystal_density_method 'not measured'
_exptl_crystal_description 'thick plate'
_exptl_crystal_F_000 728
_exptl_crystal_size_max 0.35
_exptl_crystal_size_mid 0.33
_exptl_crystal_size_min 0.12
_refine_diff_density_max 0.661
_refine_diff_density_min -0.449
_refine_diff_density_rms 0.092
_refine_ls_extinction_method none
_refine_ls_goodness_of_fit_ref 1.176
_refine_ls_hydrogen_treatment mixed
_refine_ls_matrix_type full
_refine_ls_number_parameters 89
_refine_ls_number_reflns 1664
_refine_ls_number_restraints 0
_refine_ls_restrained_S_all 1.176
_refine_ls_R_factor_all 0.0426
_refine_ls_R_factor_gt 0.0312
_refine_ls_shift/su_max 0.000
_refine_ls_shift/su_mean 0.000
_refine_ls_structure_factor_coef Fsqd
_refine_ls_weighting_details 'calc w=1/[\s^2^(Fo^2^)+(0.0088P)^2^+2.2155P] where P=(Fo^2^+2Fc^2^)/3'
_refine_ls_weighting_scheme calc
_refine_ls_wR_factor_gt 0.0503
_refine_ls_wR_factor_ref 0.0540
_reflns_number_gt 1389
_reflns_number_total 1664
_reflns_threshold_expression >2sigma(I)
_cod_data_source_file c3ce41258j.txt
_cod_data_source_block csortho
_cod_original_sg_symbol_H-M Pbcn
_cod_database_code 7211119

loop_
_symmetry_equiv_pos_as_xyz
'x, y, z'
'-x+1/2, -y+1/2, z+1/2'
'x+1/2, -y+1/2, -z'
'-x, y, -z+1/2'
'-x, -y, -z'
'x-1/2, y-1/2, -z-1/2'
'-x-1/2, y-1/2, z'
'x, -y, z-1/2'

loop_
_atom_site_label
_atom_site_type_symbol
_atom_site_fract_x
_atom_site_fract_y
_atom_site_fract_z
_atom_site_U_iso_or_equiv
_atom_site_adp_type
_atom_site_occupancy
_atom_site_symmetry_multiplicity
_atom_site_calc_flag
_atom_site_refinement_flags
Cs1 Cs 0.5000 0.77467(4) 0.2500 0.02046(9) Uani 1 2 d S
O1 O 0.46027(7) 1.3491(3) 0.1789(3) 0.0205(5) Uani 1 1 d .
O2 O 0.44213(7) 1.1176(3) 0.3870(3) 0.0211(5) Uani 1 1 d .
C1 C 0.38128(10) 1.2395(4) 0.1846(4) 0.0149(6) Uani 1 1 d .
C2 C 0.36796(10) 1.3703(5) 0.0441(4) 0.0190(7) Uani 1 1 d .
H2 H 0.3906 1.4563 -0.0072 0.023 Uiso 1 1 calc R
C3 C 0.32158(11) 1.3763(5) -0.0220(4) 0.0226(7) Uani 1 1 d .
H3 H 0.3125 1.4656 -0.1185 0.027 Uiso 1 1 calc R
C4 C 0.28858(11) 1.2503(5) 0.0545(4) 0.0201(7) Uani 1 1 d .
H4 H 0.2568 1.2544 0.0112 0.024 Uiso 1 1 calc R
C5 C 0.30200(11) 1.1191(5) 0.1935(4) 0.0204(7) Uani 1 1 d .
H5 H 0.2794 1.0323 0.2440 0.024 Uiso 1 1 calc R
C6 C 0.34817(10) 1.1133(4) 0.2594(4) 0.0189(6) Uani 1 1 d .
H6 H 0.3572 1.0235 0.3554 0.023 Uiso 1 1 calc R
C7 C 0.43108(10) 1.2305(4) 0.2596(4) 0.0167(6) Uani 1 1 d .
H1 H 0.5000 1.334(10) 0.2500 0.09(2) Uiso 1 2 d S

loop_
_atom_site_aniso_label
_atom_site_aniso_U_11
_atom_site_aniso_U_22
_atom_site_aniso_U_33
_atom_site_aniso_U_23
_atom_site_aniso_U_13
_atom_site_aniso_U_12
Cs1 0.02842(15) 0.01640(14) 0.01656(14) 0.000 -0.00431(12) 0.000
O1 0.0136(11) 0.0230(12) 0.0248(11) 0.0046(10) -0.0034(8) -0.0016(9)
O2 0.0181(12) 0.0240(12) 0.0212(11) 0.0056(10) -0.0059(9) 0.0014(9)
C1 0.0164(15) 0.0157(15) 0.0127(13) -0.0026(12) -0.0012(11) 0.0018(12)
C2 0.0153(16) 0.0214(17) 0.0204(15) 0.0031(14) 0.0002(12) -0.0007(13)
C3 0.0223(17) 0.0232(17) 0.0223(16) 0.0035(15) -0.0055(12) 0.0054(14)
C4 0.0122(16) 0.0286(19) 0.0196(15) -0.0043(15) -0.0024(12) 0.0024(13)
C5 0.0184(16) 0.0250(17) 0.0177(15) -0.0035(13) 0.0035(11) -0.0030(13)
C6 0.0223(15) 0.0196(15) 0.0149(14) 0.0000(16) -0.0002(13) 0.0014(11)
C7 0.0182(14) 0.0162(14) 0.0157(14) -0.0062(15) -0.0003(13) 0.0042(11)

loop_
_atom_type_symbol
_atom_type_description
_atom_type_scat_dispersion_real
_atom_type_scat_dispersion_imag
_atom_type_scat_source
C C 0.0033 0.0016 'International Tables Vol C Tables 4.2.6.8 and 6.1.1.4'
H H 0.0000 0.0000 'International Tables Vol C Tables 4.2.6.8 and 6.1.1.4'
O O 0.0106 0.0060 'International Tables Vol C Tables 4.2.6.8 and 6.1.1.4'
Cs Cs -0.3680 2.1192 'International Tables Vol C Tables 4.2.6.8 and 6.1.1.4'

loop_
_geom_angle_atom_site_label_1
_geom_angle_atom_site_label_2
_geom_angle_atom_site_label_3
_geom_angle
_geom_angle_site_symmetry_1
_geom_angle_site_symmetry_3
O2 Cs1 O2 76.35(8) 4_655 .
O2 Cs1 O2 76.94(5) 4_655 5_676
O2 Cs1 O2 80.86(6) . 5_676
O2 Cs1 O2 80.86(6) 4_655 8_575
O2 Cs1 O2 76.94(5) . 8_575
O2 Cs1 O2 151.66(8) 5_676 8_575
O2 Cs1 O1 150.08(5) 4_655 1_545
O2 Cs1 O1 125.98(5) . 1_545
O2 Cs1 O1 122.32(5) 5_676 1_545
O2 Cs1 O1 85.31(5) 8_575 1_545
O2 Cs1 O1 125.98(5) 4_655 4_645
O2 Cs1 O1 150.08(5) . 4_645
O2 Cs1 O1 85.31(5) 5_676 4_645
O2 Cs1 O1 122.32(5) 8_575 4_645
O1 Cs1 O1 44.69(7) 1_545 4_645
O2 Cs1 O1 75.28(5) 4_655 5_675
O2 Cs1 O1 132.04(5) . 5_675
O2 Cs1 O1 127.91(5) 5_676 5_675
O2 Cs1 O1 60.99(5) 8_575 5_675
O1 Cs1 O1 74.80(6) 1_545 5_675
O1 Cs1 O1 76.88(4) 4_645 5_675
O2 Cs1 O1 132.04(5) 4_655 8_576
O2 Cs1 O1 75.28(5) . 8_576
O2 Cs1 O1 60.99(5) 5_676 8_576
O2 Cs1 O1 127.91(5) 8_575 8_576
O1 Cs1 O1 76.88(4) 1_545 8_576
O1 Cs1 O1 74.80(6) 4_645 8_576
O1 Cs1 O1 149.34(8) 5_675 8_576
O2 Cs1 C7 17.21(6) 4_655 4_655
O2 Cs1 C7 67.25(6) . 4_655
O2 Cs1 C7 61.90(6) 5_676 4_655
O2 Cs1 C7 93.05(6) 8_575 4_655
O1 Cs1 C7 165.52(6) 1_545 4_655
O1 Cs1 C7 127.63(6) 4_645 4_655
O1 Cs1 C7 91.79(6) 5_675 4_655
O1 Cs1 C7 114.83(6) 8_576 4_655
O2 Cs1 C7 67.25(6) 4_655 .
O2 Cs1 C7 17.21(6) . .
O2 Cs1 C7 93.05(6) 5_676 .
O2 Cs1 C7 61.90(6) 8_575 .
O1 Cs1 C7 127.63(6) 1_545 .
O1 Cs1 C7 165.52(6) 4_645 .
O1 Cs1 C7 114.83(6) 5_675 .
O1 Cs1 C7 91.79(6) 8_576 .
C7 Cs1 C7 62.81(9) 4_655 .
O2 Cs1 C7 90.41(5) 4_655 8_575
O2 Cs1 C7 90.43(5) . 8_575
O2 Cs1 C7 165.99(6) 5_676 8_575
O2 Cs1 C7 15.04(6) 8_575 8_575
O1 Cs1 C7 71.68(5) 1_545 8_575
O1 Cs1 C7 107.28(5) 4_645 8_575
O1 Cs1 C7 52.25(6) 5_675 8_575
O1 Cs1 C7 127.40(5) 8_576 8_575
C7 Cs1 C7 104.64(5) 4_655 8_575
C7 Cs1 C7 76.29(6) . 8_575
O2 Cs1 C7 90.43(5) 4_655 5_676
O2 Cs1 C7 90.41(5) . 5_676
O2 Cs1 C7 15.04(6) 5_676 5_676
O2 Cs1 C7 165.99(6) 8_575 5_676
O1 Cs1 C7 107.28(5) 1_545 5_676
O1 Cs1 C7 71.68(5) 4_645 5_676
O1 Cs1 C7 127.40(5) 5_675 5_676
O1 Cs1 C7 52.25(6) 8_576 5_676
C7 Cs1 C7 76.29(6) 4_655 5_676
C7 Cs1 C7 104.64(5) . 5_676
C7 Cs1 C7 178.94(8) 8_575 5_676
C7 O1 Cs1 138.54(18) . 1_565
C7 O1 Cs1 115.81(17) . 5_675
Cs1 O1 Cs1 105.20(6) 1_565 5_675
C7 O1 H1 111(2) . .
Cs1 O1 H1 72(3) 1_565 .
Cs1 O1 H1 91.4(9) 5_675 .
C7 O2 Cs1 115.07(17) . .
C7 O2 Cs1 124.06(18) . 5_676
Cs1 O2 Cs1 99.14(6) . 5_676
C2 C1 C6 119.9(3) . .
C2 C1 C7 121.6(3) . .
C6 C1 C7 118.6(3) . .
C1 C2 C3 120.4(3) . .
C1 C2 H2 119.8 . .
C3 C2 H2 119.8 . .
C4 C3 C2 119.4(3) . .
C4 C3 H3 120.3 . .
C2 C3 H3 120.3 . .
C5 C4 C3 120.1(3) . .
C5 C4 H4 119.9 . .
C3 C4 H4 119.9 . .
C4 C5 C6 120.5(3) . .
C4 C5 H5 119.8 . .
C6 C5 H5 119.8 . .
C1 C6 C5 119.8(3) . .
C1 C6 H6 120.1 . .
C5 C6 H6 120.1 . .
O2 C7 O1 124.1(3) . .
O2 C7 C1 120.9(3) . .
O1 C7 C1 115.0(3) . .
O2 C7 Cs1 47.72(14) . .
O1 C7 Cs1 101.99(17) . .
C1 C7 Cs1 121.21(18) . .
O2 C7 Cs1 40.90(14) . 5_676
O1 C7 Cs1 93.40(17) . 5_676
C1 C7 Cs1 140.10(19) . 5_676
Cs1 C7 Cs1 75.36(5) . 5_676

loop_
_geom_bond_atom_site_label_1
_geom_bond_atom_site_label_2
_geom_bond_distance
_geom_bond_site_symmetry_2
Cs1 O2 3.063(2) 4_655
Cs1 O2 3.063(2) .
Cs1 O2 3.090(2) 5_676
Cs1 O2 3.090(2) 8_575
Cs1 O1 3.231(2) 1_545
Cs1 O1 3.231(2) 4_645
Cs1 O1 3.286(2) 5_675
Cs1 O1 3.286(2) 8_576
Cs1 C7 3.750(3) 4_655
Cs1 C7 3.750(3) .
Cs1 C7 3.910(3) 8_575
Cs1 C7 3.910(3) 5_676
O1 C7 1.299(4) .
O1 Cs1 3.231(2) 1_565
O1 Cs1 3.286(2) 5_675
O1 H1 1.233(7) .
O2 C7 1.225(3) .
O2 Cs1 3.090(2) 5_676
C1 C2 1.388(4) .
C1 C6 1.390(4) .
C1 C7 1.505(4) .
C2 C3 1.392(4) .
C2 H2 0.9500 .
C3 C4 1.391(4) .
C3 H3 0.9500 .
C4 C5 1.384(4) .
C4 H4 0.9500 .
C5 C6 1.386(4) .
C5 H5 0.9500 .
C6 H6 0.9500 .
C7 Cs1 3.910(3) 5_676

loop_
_geom_torsion_atom_site_label_1
_geom_torsion_atom_site_label_2
_geom_torsion_atom_site_label_3
_geom_torsion_atom_site_label_4
_geom_torsion
_geom_torsion_site_symmetry_1
_geom_torsion_site_symmetry_4
O2 Cs1 O2 C7 55.88(18) 4_655 .
O2 Cs1 O2 C7 134.6(2) 5_676 .
O2 Cs1 O2 C7 -27.7(2) 8_575 .
O1 Cs1 O2 C7 -101.9(2) 1_545 .
O1 Cs1 O2 C7 -161.93(18) 4_645 .
O1 Cs1 O2 C7 0.7(2) 5_675 .
O1 Cs1 O2 C7 -163.2(2) 8_576 .
C7 Cs1 O2 C7 71.3(2) 4_655 .
C7 Cs1 O2 C7 -34.44(19) 8_575 .
C7 Cs1 O2 C7 146.22(17) 5_676 .
O2 Cs1 O2 Cs1 -78.67(6) 4_655 5_676
O2 Cs1 O2 Cs1 0.0 5_676 5_676
O2 Cs1 O2 Cs1 -162.27(6) 8_575 5_676
O1 Cs1 O2 Cs1 123.53(6) 1_545 5_676
O1 Cs1 O2 Cs1 63.52(12) 4_645 5_676
O1 Cs1 O2 Cs1 -133.85(6) 5_675 5_676
O1 Cs1 O2 Cs1 62.25(6) 8_576 5_676
C7 Cs1 O2 Cs1 -63.27(6) 4_655 5_676
C7 Cs1 O2 Cs1 -134.6(2) . 5_676
C7 Cs1 O2 Cs1 -168.99(6) 8_575 5_676
C7 Cs1 O2 Cs1 11.67(6) 5_676 5_676
C6 C1 C2 C3 0.1(5) . .
C7 C1 C2 C3 -179.7(3) . .
C1 C2 C3 C4 0.3(5) . .
C2 C3 C4 C5 -0.7(5) . .
C3 C4 C5 C6 0.8(5) . .
C2 C1 C6 C5 -0.1(4) . .
C7 C1 C6 C5 179.7(3) . .
C4 C5 C6 C1 -0.4(4) . .
Cs1 O2 C7 O1 -74.0(3) . .
Cs1 O2 C7 O1 47.9(4) 5_676 .
Cs1 O2 C7 C1 105.8(3) . .
Cs1 O2 C7 C1 -132.4(2) 5_676 .
Cs1 O2 C7 Cs1 121.9(2) 5_676 .
Cs1 O2 C7 Cs1 -121.9(2) . 5_676
Cs1 O1 C7 O2 -88.0(3) 1_565 .
Cs1 O1 C7 O2 101.2(3) 5_675 .
Cs1 O1 C7 C1 92.3(3) 1_565 .
Cs1 O1 C7 C1 -78.6(2) 5_675 .
Cs1 O1 C7 Cs1 -134.62(18) 1_565 .
Cs1 O1 C7 Cs1 54.57(16) 5_675 .
Cs1 O1 C7 Cs1 -58.9(2) 1_565 5_676
Cs1 O1 C7 Cs1 130.32(9) 5_675 5_676
C2 C1 C7 O2 178.2(3) . .
C6 C1 C7 O2 -1.6(4) . .
C2 C1 C7 O1 -2.1(4) . .
C6 C1 C7 O1 178.1(3) . .
C2 C1 C7 Cs1 -125.5(3) . .
C6 C1 C7 Cs1 54.7(3) . .
C2 C1 C7 Cs1 129.2(3) . 5_676
C6 C1 C7 Cs1 -50.6(4) . 5_676
O2 Cs1 C7 O2 -119.3(2) 4_655 .
O2 Cs1 C7 O2 -44.8(2) 5_676 .
O2 Cs1 C7 O2 149.1(2) 8_575 .
O1 Cs1 C7 O2 91.0(2) 1_545 .
O1 Cs1 C7 O2 38.2(4) 4_645 .
O1 Cs1 C7 O2 -179.43(18) 5_675 .
O1 Cs1 C7 O2 16.2(2) 8_576 .
C7 Cs1 C7 O2 -100.9(2) 4_655 .
C7 Cs1 C7 O2 144.40(19) 8_575 .
C7 Cs1 C7 O2 -35.08(18) 5_676 .
O2 Cs1 C7 O1 6.23(16) 4_655 .
O2 Cs1 C7 O1 125.5(3) . .
O2 Cs1 C7 O1 80.70(17) 5_676 .
O2 Cs1 C7 O1 -85.41(18) 8_575 .
O1 Cs1 C7 O1 -143.48(18) 1_545 .
O1 Cs1 C7 O1 163.72(11) 4_645 .
O1 Cs1 C7 O1 -53.9(2) 5_675 .
O1 Cs1 C7 O1 141.74(19) 8_576 .
C7 Cs1 C7 O1 24.59(12) 4_655 .
C7 Cs1 C7 O1 -90.10(17) 8_575 .
C7 Cs1 C7 O1 90.42(17) 5_676 .
O2 Cs1 C7 C1 135.6(2) 4_655 .
O2 Cs1 C7 C1 -105.2(3) . .
O2 Cs1 C7 C1 -150.0(2) 5_676 .
O2 Cs1 C7 C1 43.9(2) 8_575 .
O1 Cs1 C7 C1 -14.1(2) 1_545 .
O1 Cs1 C7 C1 -66.9(3) 4_645 .
O1 Cs1 C7 C1 75.4(2) 5_675 .
O1 Cs1 C7 C1 -88.9(2) 8_576 .
C7 Cs1 C7 C1 153.9(3) 4_655 .
C7 Cs1 C7 C1 39.2(2) 8_575 .
C7 Cs1 C7 C1 -140.2(2) 5_676 .
O2 Cs1 C7 Cs1 -84.19(5) 4_655 5_676
O2 Cs1 C7 Cs1 35.08(18) . 5_676
O2 Cs1 C7 Cs1 -9.72(5) 5_676 5_676
O2 Cs1 C7 Cs1 -175.83(7) 8_575 5_676
O1 Cs1 C7 Cs1 126.10(5) 1_545 5_676
O1 Cs1 C7 Cs1 73.3(2) 4_645 5_676
O1 Cs1 C7 Cs1 -144.35(5) 5_675 5_676
O1 Cs1 C7 Cs1 51.32(5) 8_576 5_676
C7 Cs1 C7 Cs1 -65.83(7) 4_655 5_676
C7 Cs1 C7 Cs1 179.48(4) 8_575 5_676
C7 Cs1 C7 Cs1 0.0 5_676 5_676
